data_1548060
loop_
_publ_author_name
'Song, Guangzhi'
'Pang, Wen-Min'
'Li, Weimin'
'Chen, Min'
'Chen, Changle'

_publ_section_title
;
 Phosphine-sulfonate-based Nickel Catalysts: Ethylene Polymerization and
 Copolymerization with Polar-functionalized Norbornenes
;
_journal_name_full 'Polymer Chemistry'
_journal_paper_doi 10.1039/C7PY01661A
_journal_year 2017
_chemical_formula_sum 'C54 H50 Ni O5 P2 S'
_chemical_formula_weight 931.65
_chemical_name_systematic
; 
 ? 
;
_space_group_IT_number 14
_symmetry_cell_setting monoclinic
_symmetry_space_group_name_Hall '-P 2ybc'
_symmetry_space_group_name_H-M 'P 1 21/c 1'
_atom_sites_solution_hydrogens geom
_atom_sites_solution_primary direct
_atom_sites_solution_secondary difmap
_audit_creation_method SHELXL-97
_audit_update_record
;
2017-09-28 deposited with the CCDC.
2017-11-14 downloaded from the CCDC.
;
_cell_angle_alpha 90.00
_cell_angle_beta 113.317(3)
_cell_angle_gamma 90.00
_cell_formula_units_Z 4
_cell_length_a 20.5636(16)
_cell_length_b 12.4414(7)
_cell_length_c 20.1995(14)
_cell_measurement_reflns_used 2144
_cell_measurement_temperature 293(2)
_cell_measurement_theta_max 64.9480
_cell_measurement_theta_min 4.3960
_cell_volume 4745.8(6)
_computing_cell_refinement 'Bruker FRAMBO'
_computing_data_collection 'Bruker FRAMBO'
_computing_data_reduction 'Bruker SAINT'
_computing_molecular_graphics 'Bruker SHELXTL'
_computing_publication_material 'Bruker SHELXTL'
_computing_structure_refinement 'SHELXL-97 (Sheldrick, 1997)'
_computing_structure_solution 'SHELXS-97 (Sheldrick, 1990)'
_diffrn_ambient_temperature 293(2)
_diffrn_measured_fraction_theta_full 0.999
_diffrn_measured_fraction_theta_max 0.999
_diffrn_measurement_device_type 'CCD area detector'
_diffrn_measurement_method 'phi and omega scans'
_diffrn_radiation_monochromator graphite
_diffrn_radiation_source 'fine-focus sealed tube'
_diffrn_radiation_type CuK\a
_diffrn_radiation_wavelength 1.54178
_diffrn_reflns_av_R_equivalents 0.0718
_diffrn_reflns_av_sigmaI/netI 0.1114
_diffrn_reflns_limit_h_max 24
_diffrn_reflns_limit_h_min -22
_diffrn_reflns_limit_k_max 14
_diffrn_reflns_limit_k_min -8
_diffrn_reflns_limit_l_max 22
_diffrn_reflns_limit_l_min -23
_diffrn_reflns_number 16945
_diffrn_reflns_theta_full 66.05
_diffrn_reflns_theta_max 66.05
_diffrn_reflns_theta_min 4.26
_exptl_absorpt_coefficient_mu 2.014
_exptl_absorpt_correction_T_max 0.9060
_exptl_absorpt_correction_T_min 0.7132
_exptl_absorpt_correction_type multi-scan
_exptl_absorpt_process_details sadabs
_exptl_crystal_colour yellow
_exptl_crystal_density_diffrn 1.304
_exptl_crystal_density_method 'not measured'
_exptl_crystal_description needle-like
_exptl_crystal_F_000 1952
_exptl_crystal_size_max 0.18
_exptl_crystal_size_mid 0.10
_exptl_crystal_size_min 0.05
_refine_diff_density_max 0.396
_refine_diff_density_min -0.449
_refine_diff_density_rms 0.129
_refine_ls_extinction_coef 0.00094(4)
_refine_ls_extinction_expression Fc^*^=kFc[1+0.001xFc^2^\l^3^/sin(2\q)]^-1/4^
_refine_ls_extinction_method SHELXL
_refine_ls_goodness_of_fit_ref 1.053
_refine_ls_hydrogen_treatment mixed
_refine_ls_matrix_type full
_refine_ls_number_parameters 594
_refine_ls_number_reflns 8272
_refine_ls_number_restraints 0
_refine_ls_restrained_S_all 1.053
_refine_ls_R_factor_all 0.1367
_refine_ls_R_factor_gt 0.0655
_refine_ls_shift/su_max 0.001
_refine_ls_shift/su_mean 0.000
_refine_ls_structure_factor_coef Fsqd
_refine_ls_weighting_details 'calc w=1/[\s^2^(Fo^2^)+(0.0361P)^2^+0.0000P] where P=(Fo^2^+2Fc^2^)/3'
_refine_ls_weighting_scheme calc
_refine_ls_wR_factor_gt 0.1310
_refine_ls_wR_factor_ref 0.1570
_reflns_number_gt 4259
_reflns_number_total 8272
_reflns_threshold_expression >2sigma(I)
_cod_data_source_file c7py01661a2.cif
_cod_data_source_block 170302d
_cod_depositor_comments
;
The following automatic conversions were performed:

'_symmetry_cell_setting' value 'Monoclinic' changed to 'monoclinic'
according to
/home/data/users/saulius/crontab/automatic-downloads/rss-feeds/RSC/lib/dictionaries/cif_core.dic
dictionary named 'cif_core.dic' version 2.4.2 from 2011-04-26.

Automatic conversion script
Id: cif_fix_values 4973 2017-02-22 13:04:09Z antanas 
;
_cod_original_sg_symbol_H-M P2(1)/c
_cod_database_code 1548060

loop_
_symmetry_equiv_pos_as_xyz
'x, y, z'
'-x, y+1/2, -z+1/2'
'-x, -y, -z'
'x, -y-1/2, z-1/2'

loop_
_atom_site_label
_atom_site_type_symbol
_atom_site_fract_x
_atom_site_fract_y
_atom_site_fract_z
_atom_site_U_iso_or_equiv
_atom_site_adp_type
_atom_site_occupancy
_atom_site_symmetry_multiplicity
_atom_site_calc_flag
_atom_site_refinement_flags
_atom_site_disorder_assembly
_atom_site_disorder_group
Ni1 Ni 0.22404(4) 0.89557(7) 0.16912(4) 0.0483(3) Uani 1 1 d . . .
P1 P 0.23272(7) 1.07238(11) 0.17235(7) 0.0466(4) Uani 1 1 d . . .
P2 P 0.19998(7) 0.71911(11) 0.14317(8) 0.0506(4) Uani 1 1 d . . .
S1 S 0.10596(7) 0.96335(12) 0.21483(8) 0.0553(4) Uani 1 1 d . . .
O1 O 0.17129(17) 0.8995(3) 0.22987(18) 0.0546(9) Uani 1 1 d . . .
O2 O 0.06247(19) 0.9672(3) 0.1381(2) 0.0749(12) Uani 1 1 d . . .
O3 O 0.0707(2) 0.9305(3) 0.2600(2) 0.0776(13) Uani 1 1 d . . .
O4 O 0.33911(19) 0.9080(3) 0.3198(2) 0.0653(11) Uani 1 1 d . . .
O5 O 0.3443(2) 1.2793(3) 0.3703(2) 0.0721(12) Uani 1 1 d . A .
C1 C 0.1873(3) 1.1445(4) 0.2221(3) 0.0480(13) Uani 1 1 d . . .
C2 C 0.1345(3) 1.0980(4) 0.2387(3) 0.0488(13) Uani 1 1 d . . .
C3 C 0.0987(3) 1.1585(4) 0.2706(3) 0.0596(15) Uani 1 1 d . . .
H3 H 0.0645 1.1265 0.2834 0.072 Uiso 1 1 calc R . .
C4 C 0.1138(3) 1.2677(5) 0.2838(3) 0.0672(17) Uani 1 1 d . . .
H4 H 0.0883 1.3089 0.3037 0.081 Uiso 1 1 calc R . .
C5 C 0.1661(3) 1.3147(5) 0.2675(3) 0.0672(17) Uani 1 1 d . . .
H5 H 0.1768 1.3871 0.2771 0.081 Uiso 1 1 calc R . .
C6 C 0.2025(3) 1.2537(4) 0.2368(3) 0.0592(15) Uani 1 1 d . . .
H6 H 0.2379 1.2854 0.2257 0.071 Uiso 1 1 calc R . .
C7 C 0.3240(2) 1.1206(4) 0.2108(3) 0.0479(13) Uani 1 1 d . . .
C8 C 0.3647(3) 1.1244(4) 0.2855(3) 0.0488(13) Uani 1 1 d . . .
C9 C 0.4362(3) 1.1539(4) 0.3093(3) 0.0612(16) Uani 1 1 d . . .
H9 H 0.4637 1.1573 0.3585 0.073 Uiso 1 1 calc R . .
C10 C 0.4666(3) 1.1780(4) 0.2614(3) 0.0641(16) Uani 1 1 d . . .
H10 H 0.5142 1.1967 0.2784 0.077 Uiso 1 1 calc R . .
C11 C 0.4265(3) 1.1745(4) 0.1887(3) 0.0574(15) Uani 1 1 d . . .
H11 H 0.4470 1.1909 0.1562 0.069 Uiso 1 1 calc R . .
C12 C 0.3558(3) 1.1465(4) 0.1637(3) 0.0562(15) Uani 1 1 d . . .
H12 H 0.3289 1.1450 0.1143 0.067 Uiso 1 1 calc R . .
C13 C 0.3353(3) 1.0966(5) 0.3407(3) 0.0547(14) Uani 1 1 d . . .
C14 C 0.3207(3) 0.9911(5) 0.3541(3) 0.0582(15) Uani 1 1 d . . .
C15 C 0.2881(3) 0.9694(5) 0.4017(3) 0.0759(19) Uani 1 1 d . . .
H15 H 0.2766 0.8993 0.4090 0.091 Uiso 1 1 calc R . .
C16 C 0.2734(3) 1.0540(6) 0.4376(3) 0.086(2) Uani 1 1 d . . .
H16 H 0.2505 1.0406 0.4683 0.103 Uiso 1 1 calc R . .
C17 C 0.2917(3) 1.1569(6) 0.4292(3) 0.079(2) Uani 1 1 d . . .
H17 H 0.2824 1.2125 0.4550 0.095 Uiso 1 1 calc R . .
C18 C 0.3241(3) 1.1785(5) 0.3821(3) 0.0654(17) Uani 1 1 d . . .
C19 C 0.3890(4) 0.8330(5) 0.3676(4) 0.088(2) Uani 1 1 d . . .
H19 H 0.3709 0.8097 0.4035 0.106 Uiso 1 1 calc R . .
C20 C 0.3934(3) 0.7389(5) 0.3266(4) 0.100(2) Uani 1 1 d . . .
H20A H 0.3480 0.7043 0.3065 0.150 Uiso 1 1 calc R . .
H20B H 0.4278 0.6897 0.3579 0.150 Uiso 1 1 calc R . .
H20C H 0.4072 0.7607 0.2885 0.150 Uiso 1 1 calc R . .
C21 C 0.4582(4) 0.8863(6) 0.4064(5) 0.185(5) Uani 1 1 d . . .
H21A H 0.4812 0.8976 0.3739 0.277 Uiso 1 1 calc R . .
H21B H 0.4874 0.8415 0.4456 0.277 Uiso 1 1 calc R . .
H21C H 0.4508 0.9542 0.4249 0.277 Uiso 1 1 calc R . .
C22 C 0.3553(5) 1.3633(6) 0.4228(4) 0.086(2) Uani 1 1 d . . .
H22 H 0.3132 1.3710 0.4338 0.103 Uiso 0.806(9) 1 calc PR A 1
H22' H 0.3758 1.3254 0.4690 0.103 Uiso 0.194(9) 1 d PR A 2
C23 C 0.4177(5) 1.3420(7) 0.4893(5) 0.122(5) Uani 0.806(9) 1 d P A 1
H23A H 0.4282 1.4043 0.5197 0.182 Uiso 0.806(9) 1 calc PR A 1
H23B H 0.4575 1.3257 0.4774 0.182 Uiso 0.806(9) 1 calc PR A 1
H23C H 0.4083 1.2820 0.5140 0.182 Uiso 0.806(9) 1 calc PR A 1
C24 C 0.3654(6) 1.4659(7) 0.3835(5) 0.100(4) Uani 0.806(9) 1 d P A 1
H24A H 0.3253 1.4744 0.3386 0.150 Uiso 0.806(9) 1 calc PR A 1
H24B H 0.4076 1.4587 0.3744 0.150 Uiso 0.806(9) 1 calc PR A 1
H24C H 0.3694 1.5277 0.4133 0.150 Uiso 0.806(9) 1 calc PR A 1
C23' C 0.2897(18) 1.405(3) 0.4237(16) 0.088(13) Uani 0.194(9) 1 d P A 2
H23D H 0.2634 1.4406 0.3790 0.131 Uiso 0.194(9) 1 calc PR A 2
H23E H 0.3002 1.4547 0.4628 0.131 Uiso 0.194(9) 1 calc PR A 2
H23F H 0.2621 1.3464 0.4300 0.131 Uiso 0.194(9) 1 calc PR A 2
C24' C 0.419(2) 1.425(3) 0.434(2) 0.102(15) Uani 0.194(9) 1 d P A 2
H24D H 0.4187 1.4463 0.3885 0.153 Uiso 0.194(9) 1 calc PR A 2
H24E H 0.4599 1.3808 0.4590 0.153 Uiso 0.194(9) 1 calc PR A 2
H24F H 0.4205 1.4871 0.4626 0.153 Uiso 0.194(9) 1 calc PR A 2
C25 C 0.1889(3) 1.1369(5) 0.0848(3) 0.0555(15) Uani 1 1 d . . .
C26 C 0.1977(3) 1.2441(5) 0.0715(3) 0.0714(18) Uani 1 1 d . . .
H26 H 0.2341 1.2835 0.1055 0.086 Uiso 1 1 calc R . .
C27 C 0.1530(4) 1.2937(6) 0.0082(4) 0.088(2) Uani 1 1 d . . .
H27 H 0.1591 1.3659 0.0003 0.106 Uiso 1 1 calc R . .
C28 C 0.0999(4) 1.2361(6) -0.0425(4) 0.087(2) Uani 1 1 d . . .
H28 H 0.0693 1.2698 -0.0843 0.105 Uiso 1 1 calc R . .
C29 C 0.0911(3) 1.1282(6) -0.0320(3) 0.079(2) Uani 1 1 d . . .
H29 H 0.0560 1.0887 -0.0674 0.095 Uiso 1 1 calc R . .
C30 C 0.1353(3) 1.0794(5) 0.0318(3) 0.0626(16) Uani 1 1 d . . .
H30 H 0.1290 1.0071 0.0393 0.075 Uiso 1 1 calc R . .
C31 C 0.1395(3) 0.7094(4) 0.0495(3) 0.0574(15) Uani 1 1 d . . .
C32 C 0.0822(3) 0.7805(5) 0.0240(3) 0.0678(17) Uani 1 1 d . . .
H32 H 0.0745 0.8274 0.0560 0.081 Uiso 1 1 calc R . .
C33 C 0.0363(3) 0.7823(5) -0.0487(3) 0.085(2) Uani 1 1 d . . .
H33 H -0.0016 0.8301 -0.0650 0.102 Uiso 1 1 calc R . .
C34 C 0.0479(4) 0.7127(6) -0.0958(4) 0.090(2) Uani 1 1 d . . .
H34 H 0.0179 0.7137 -0.1444 0.109 Uiso 1 1 calc R . .
C35 C 0.1027(4) 0.6424(6) -0.0717(4) 0.093(2) Uani 1 1 d . . .
H35 H 0.1097 0.5950 -0.1039 0.111 Uiso 1 1 calc R . .
C36 C 0.1485(3) 0.6402(5) 0.0002(3) 0.0773(19) Uani 1 1 d . . .
H36 H 0.1858 0.5914 0.0157 0.093 Uiso 1 1 calc R . .
C37 C 0.2694(3) 0.6205(4) 0.1514(3) 0.0591(15) Uani 1 1 d . . .
C38 C 0.3134(3) 0.6348(5) 0.1146(3) 0.0652(17) Uani 1 1 d . . .
H38 H 0.3075 0.6951 0.0855 0.078 Uiso 1 1 calc R . .
C39 C 0.3658(3) 0.5609(5) 0.1204(4) 0.082(2) Uani 1 1 d . . .
H39 H 0.3947 0.5715 0.0953 0.098 Uiso 1 1 calc R . .
C40 C 0.3750(3) 0.4717(5) 0.1634(4) 0.086(2) Uani 1 1 d . . .
H40 H 0.4106 0.4226 0.1679 0.103 Uiso 1 1 calc R . .
C41 C 0.3322(3) 0.4553(5) 0.1993(4) 0.081(2) Uani 1 1 d . . .
H41 H 0.3381 0.3944 0.2278 0.097 Uiso 1 1 calc R . .
C42 C 0.2793(3) 0.5296(5) 0.1937(3) 0.0723(18) Uani 1 1 d . . .
H42 H 0.2503 0.5177 0.2186 0.087 Uiso 1 1 calc R . .
C43 C 0.1532(3) 0.6569(4) 0.1937(3) 0.0533(14) Uani 1 1 d . . .
C44 C 0.0941(3) 0.5927(4) 0.1605(3) 0.0645(16) Uani 1 1 d . . .
H44 H 0.0768 0.5802 0.1112 0.077 Uiso 1 1 calc R . .
C45 C 0.0607(3) 0.5470(5) 0.2022(4) 0.0754(19) Uani 1 1 d . . .
H45 H 0.0215 0.5029 0.1803 0.091 Uiso 1 1 calc R . .
C46 C 0.0849(3) 0.5666(5) 0.2743(4) 0.0774(19) Uani 1 1 d . . .
H46 H 0.0615 0.5372 0.3010 0.093 Uiso 1 1 calc R . .
C47 C 0.1438(3) 0.6295(5) 0.3076(3) 0.0713(18) Uani 1 1 d . . .
H47 H 0.1610 0.6413 0.3571 0.086 Uiso 1 1 calc R . .
C48 C 0.1774(3) 0.6751(4) 0.2672(3) 0.0641(16) Uani 1 1 d . . .
H48 H 0.2167 0.7187 0.2897 0.077 Uiso 1 1 calc R . .
C49 C 0.2832(3) 0.8933(4) 0.1167(3) 0.0526(14) Uani 1 1 d . . .
C50 C 0.2591(3) 0.8875(4) 0.0418(3) 0.0641(16) Uani 1 1 d . . .
H50 H 0.2107 0.8912 0.0141 0.077 Uiso 1 1 calc R . .
C51 C 0.3052(3) 0.8765(5) 0.0075(3) 0.081(2) Uani 1 1 d . . .
H51 H 0.2877 0.8724 -0.0425 0.098 Uiso 1 1 calc R . .
C52 C 0.3774(3) 0.8715(5) 0.0480(4) 0.080(2) Uani 1 1 d . . .
H52 H 0.4086 0.8611 0.0255 0.096 Uiso 1 1 calc R . .
C53 C 0.4028(3) 0.8820(5) 0.1218(3) 0.0706(18) Uani 1 1 d . . .
H53 H 0.4514 0.8825 0.1488 0.085 Uiso 1 1 calc R . .
C54 C 0.3570(3) 0.8918(4) 0.1560(3) 0.0595(15) Uani 1 1 d . . .
H54 H 0.3752 0.8976 0.2059 0.071 Uiso 1 1 calc R . .

loop_
_atom_site_aniso_label
_atom_site_aniso_U_11
_atom_site_aniso_U_22
_atom_site_aniso_U_33
_atom_site_aniso_U_23
_atom_site_aniso_U_13
_atom_site_aniso_U_12
Ni1 0.0465(5) 0.0488(6) 0.0528(5) -0.0023(5) 0.0230(4) -0.0023(4)
P1 0.0446(7) 0.0497(9) 0.0486(8) -0.0007(7) 0.0218(6) -0.0033(7)
P2 0.0463(8) 0.0484(9) 0.0596(9) -0.0037(7) 0.0236(7) -0.0015(7)
S1 0.0507(8) 0.0557(10) 0.0669(9) -0.0016(8) 0.0310(7) -0.0044(7)
O1 0.058(2) 0.048(2) 0.066(2) 0.0043(19) 0.032(2) 0.0039(18)
O2 0.060(2) 0.081(3) 0.070(3) -0.012(2) 0.011(2) -0.005(2)
O3 0.080(3) 0.072(3) 0.110(3) 0.007(2) 0.069(3) -0.003(2)
O4 0.064(2) 0.062(3) 0.071(3) 0.009(2) 0.027(2) 0.009(2)
O5 0.088(3) 0.069(3) 0.064(3) -0.015(2) 0.035(2) -0.004(2)
C1 0.048(3) 0.049(4) 0.047(3) 0.003(3) 0.019(3) 0.008(3)
C2 0.050(3) 0.051(4) 0.049(3) 0.002(3) 0.023(3) 0.003(3)
C3 0.059(4) 0.060(4) 0.065(4) 0.000(3) 0.031(3) 0.003(3)
C4 0.074(4) 0.064(4) 0.074(4) -0.004(3) 0.041(4) 0.013(3)
C5 0.074(4) 0.057(4) 0.081(4) 0.001(3) 0.041(4) 0.005(3)
C6 0.061(4) 0.051(4) 0.068(4) 0.001(3) 0.028(3) -0.001(3)
C7 0.043(3) 0.050(4) 0.053(3) -0.001(3) 0.022(3) 0.001(2)
C8 0.050(3) 0.043(4) 0.059(3) -0.006(3) 0.027(3) -0.001(3)
C9 0.052(3) 0.067(4) 0.063(4) -0.005(3) 0.020(3) -0.002(3)
C10 0.048(3) 0.073(5) 0.071(4) -0.011(3) 0.023(3) -0.012(3)
C11 0.051(3) 0.062(4) 0.066(4) -0.004(3) 0.031(3) -0.009(3)
C12 0.053(3) 0.061(4) 0.059(4) -0.005(3) 0.026(3) -0.002(3)
C13 0.055(3) 0.058(4) 0.052(3) 0.001(3) 0.022(3) 0.006(3)
C14 0.056(3) 0.056(4) 0.064(4) 0.006(3) 0.026(3) 0.003(3)
C15 0.083(5) 0.069(5) 0.084(5) 0.017(4) 0.042(4) 0.005(4)
C16 0.100(5) 0.095(6) 0.083(5) 0.014(4) 0.057(4) 0.009(5)
C17 0.095(5) 0.078(5) 0.076(5) 0.006(4) 0.046(4) 0.012(4)
C18 0.072(4) 0.064(5) 0.064(4) 0.006(3) 0.031(3) 0.005(3)
C19 0.080(5) 0.071(5) 0.095(6) 0.010(4) 0.014(4) 0.016(4)
C20 0.098(6) 0.066(5) 0.123(6) -0.007(4) 0.030(5) 0.020(4)
C21 0.104(7) 0.120(8) 0.221(11) -0.036(7) -0.052(7) 0.029(6)
C22 0.105(6) 0.079(6) 0.073(5) -0.010(4) 0.036(5) 0.008(5)
C23 0.151(10) 0.091(8) 0.070(7) -0.003(6) -0.012(7) 0.015(7)
C24 0.159(11) 0.069(7) 0.076(7) -0.009(5) 0.049(7) -0.002(7)
C23' 0.11(3) 0.09(3) 0.08(2) -0.03(2) 0.05(2) 0.01(2)
C24' 0.12(4) 0.09(4) 0.08(3) -0.03(3) 0.03(3) -0.01(3)
C25 0.052(3) 0.067(4) 0.051(3) 0.005(3) 0.024(3) 0.001(3)
C26 0.068(4) 0.078(5) 0.067(4) 0.016(4) 0.025(3) -0.006(4)
C27 0.093(5) 0.084(6) 0.088(5) 0.033(4) 0.036(4) -0.001(4)
C28 0.081(5) 0.114(7) 0.067(5) 0.027(5) 0.029(4) 0.022(5)
C29 0.064(4) 0.107(6) 0.060(4) 0.001(4) 0.016(3) 0.001(4)
C30 0.059(4) 0.070(4) 0.057(4) 0.003(3) 0.022(3) 0.000(3)
C31 0.053(3) 0.056(4) 0.061(4) -0.008(3) 0.021(3) -0.004(3)
C32 0.060(4) 0.069(5) 0.067(4) -0.008(3) 0.018(3) 0.003(3)
C33 0.075(5) 0.085(6) 0.074(5) 0.000(4) 0.008(4) 0.011(4)
C34 0.085(5) 0.098(6) 0.069(5) -0.013(4) 0.009(4) 0.002(4)
C35 0.092(5) 0.104(6) 0.072(5) -0.025(4) 0.022(4) 0.009(5)
C36 0.068(4) 0.080(5) 0.071(4) -0.021(4) 0.014(4) 0.006(4)
C37 0.054(3) 0.049(4) 0.074(4) -0.011(3) 0.026(3) -0.001(3)
C38 0.059(4) 0.057(4) 0.081(4) -0.008(3) 0.029(3) 0.007(3)
C39 0.067(4) 0.070(5) 0.117(6) -0.012(4) 0.045(4) 0.001(4)
C40 0.060(4) 0.067(5) 0.134(7) -0.011(5) 0.042(4) 0.007(4)
C41 0.070(4) 0.058(5) 0.112(6) 0.001(4) 0.033(4) 0.008(3)
C42 0.061(4) 0.061(4) 0.097(5) 0.000(4) 0.033(4) -0.001(3)
C43 0.048(3) 0.046(4) 0.068(4) -0.001(3) 0.026(3) 0.003(3)
C44 0.053(3) 0.058(4) 0.085(4) -0.003(3) 0.030(3) -0.007(3)
C45 0.056(4) 0.061(5) 0.109(6) 0.001(4) 0.032(4) -0.005(3)
C46 0.067(4) 0.069(5) 0.103(6) 0.017(4) 0.040(4) 0.010(4)
C47 0.075(4) 0.068(5) 0.072(4) 0.009(4) 0.031(4) 0.011(4)
C48 0.062(4) 0.059(4) 0.075(4) 0.004(3) 0.030(3) 0.003(3)
C49 0.055(3) 0.050(4) 0.060(3) 0.002(3) 0.030(3) 0.004(3)
C50 0.059(4) 0.074(5) 0.063(4) -0.001(3) 0.028(3) 0.004(3)
C51 0.085(5) 0.105(6) 0.066(4) 0.010(4) 0.043(4) 0.010(4)
C52 0.072(4) 0.099(6) 0.089(5) 0.013(4) 0.053(4) 0.010(4)
C53 0.054(4) 0.075(5) 0.087(5) 0.015(4) 0.032(4) 0.007(3)
C54 0.056(3) 0.063(4) 0.067(4) 0.004(3) 0.032(3) 0.004(3)

loop_
_atom_type_symbol
_atom_type_description
_atom_type_scat_dispersion_real
_atom_type_scat_dispersion_imag
_atom_type_scat_source
C C 0.0181 0.0091 'International Tables Vol C Tables 4.2.6.8 and 6.1.1.4'
H H 0.0000 0.0000 'International Tables Vol C Tables 4.2.6.8 and 6.1.1.4'
O O 0.0492 0.0322 'International Tables Vol C Tables 4.2.6.8 and 6.1.1.4'
P P 0.2955 0.4335 'International Tables Vol C Tables 4.2.6.8 and 6.1.1.4'
S S 0.3331 0.5567 'International Tables Vol C Tables 4.2.6.8 and 6.1.1.4'
Ni Ni -3.0029 0.5091 'International Tables Vol C Tables 4.2.6.8 and 6.1.1.4'

loop_
_geom_angle_atom_site_label_1
_geom_angle_atom_site_label_2
_geom_angle_atom_site_label_3
_geom_angle
C49 Ni1 O1 175.01(19)
C49 Ni1 P1 88.23(16)
O1 Ni1 P1 90.85(11)
C49 Ni1 P2 89.21(16)
O1 Ni1 P2 92.61(11)
P1 Ni1 P2 168.75(7)
C25 P1 C7 107.4(2)
C25 P1 C1 98.7(2)
C7 P1 C1 105.4(2)
C25 P1 Ni1 114.0(2)
C7 P1 Ni1 113.42(17)
C1 P1 Ni1 116.55(18)
C31 P2 C43 105.0(2)
C31 P2 C37 103.7(3)
C43 P2 C37 103.2(3)
C31 P2 Ni1 107.64(19)
C43 P2 Ni1 113.34(18)
C37 P2 Ni1 122.31(18)
O3 S1 O2 115.9(2)
O3 S1 O1 111.2(2)
O2 S1 O1 111.2(2)
O3 S1 C2 107.0(2)
O2 S1 C2 104.8(2)
O1 S1 C2 105.9(2)
S1 O1 Ni1 125.0(2)
C14 O4 C19 114.5(5)
C18 O5 C22 120.4(5)
C2 C1 C6 119.1(5)
C2 C1 P1 122.8(4)
C6 C1 P1 117.8(4)
C3 C2 C1 120.0(5)
C3 C2 S1 117.5(4)
C1 C2 S1 122.3(4)
C2 C3 C4 120.1(5)
C2 C3 H3 120.0
C4 C3 H3 120.0
C5 C4 C3 120.3(5)
C5 C4 H4 119.9
C3 C4 H4 119.9
C6 C5 C4 119.4(6)
C6 C5 H5 120.3
C4 C5 H5 120.3
C5 C6 C1 121.1(5)
C5 C6 H6 119.5
C1 C6 H6 119.5
C12 C7 C8 119.1(5)
C12 C7 P1 117.9(4)
C8 C7 P1 122.8(4)
C9 C8 C7 118.3(5)
C9 C8 C13 118.7(5)
C7 C8 C13 123.0(5)
C10 C9 C8 121.4(5)
C10 C9 H9 119.3
C8 C9 H9 119.3
C11 C10 C9 120.0(5)
C11 C10 H10 120.0
C9 C10 H10 120.0
C10 C11 C12 119.9(5)
C10 C11 H11 120.1
C12 C11 H11 120.1
C11 C12 C7 121.3(5)
C11 C12 H12 119.3
C7 C12 H12 119.3
C18 C13 C14 118.2(5)
C18 C13 C8 119.1(5)
C14 C13 C8 122.7(5)
O4 C14 C13 119.0(5)
O4 C14 C15 120.1(6)
C13 C14 C15 120.8(6)
C16 C15 C14 118.6(6)
C16 C15 H15 120.7
C14 C15 H15 120.7
C17 C16 C15 121.6(6)
C17 C16 H16 119.2
C15 C16 H16 119.2
C16 C17 C18 119.8(6)
C16 C17 H17 120.1
C18 C17 H17 120.1
O5 C18 C17 123.8(6)
O5 C18 C13 115.6(5)
C17 C18 C13 120.5(6)
O4 C19 C20 109.1(6)
O4 C19 C21 110.2(6)
C20 C19 C21 113.4(7)
O4 C19 H19 108.0
C20 C19 H19 108.0
C21 C19 H19 108.0
C19 C20 H20A 109.5
C19 C20 H20B 109.5
H20A C20 H20B 109.5
C19 C20 H20C 109.5
H20A C20 H20C 109.5
H20B C20 H20C 109.5
C19 C21 H21A 109.5
C19 C21 H21B 109.5
H21A C21 H21B 109.5
C19 C21 H21C 109.5
H21A C21 H21C 109.5
H21B C21 H21C 109.5
O5 C22 C23' 113.0(14)
O5 C22 C24' 111.5(16)
C23' C22 C24' 127(2)
O5 C22 C23 111.5(6)
C23' C22 C23 122.2(14)
C24' C22 C23 62.8(18)
O5 C22 C24 103.5(6)
C23' C22 C24 91.6(15)
C24' C22 C24 50.1(17)
C23 C22 C24 111.6(9)
O5 C22 H22 110.0
C23' C22 H22 18.7
C24' C22 H22 137.3
C23 C22 H22 110.0
C24 C22 H22 110.0
O5 C22 H22' 103.6
C23' C22 H22' 102.1
C24' C22 H22' 94.6
C23 C22 H22' 31.9
C24 C22 H22' 141.7
H22 C22 H22' 85.2
C22 C23 H22' 39.1
C22 C23 H23A 109.5
H22' C23 H23A 116.5
C22 C23 H23B 109.5
H22' C23 H23B 130.8
C22 C23 H23C 109.5
H22' C23 H23C 71.1
C22 C24 H24A 109.5
C22 C24 H24B 109.5
C22 C24 H24C 109.5
C22 C23' H23D 109.5
C22 C23' H23E 109.5
H23D C23' H23E 109.5
C22 C23' H23F 109.5
H23D C23' H23F 109.5
H23E C23' H23F 109.5
C22 C24' H24D 109.5
C22 C24' H24E 109.5
H24D C24' H24E 109.5
C22 C24' H24F 109.5
H24D C24' H24F 109.5
H24E C24' H24F 109.5
C26 C25 C30 118.0(5)
C26 C25 P1 124.0(5)
C30 C25 P1 117.2(5)
C25 C26 C27 121.1(6)
C25 C26 H26 119.5
C27 C26 H26 119.5
C28 C27 C26 119.9(7)
C28 C27 H27 120.1
C26 C27 H27 120.1
C27 C28 C29 120.6(7)
C27 C28 H28 119.7
C29 C28 H28 119.7
C28 C29 C30 119.3(6)
C28 C29 H29 120.3
C30 C29 H29 120.3
C29 C30 C25 121.2(6)
C29 C30 H30 119.4
C25 C30 H30 119.4
C36 C31 C32 117.6(5)
C36 C31 P2 124.1(5)
C32 C31 P2 118.2(4)
C33 C32 C31 121.2(6)
C33 C32 H32 119.4
C31 C32 H32 119.4
C34 C33 C32 119.2(6)
C34 C33 H33 120.4
C32 C33 H33 120.4
C35 C34 C33 120.3(7)
C35 C34 H34 119.8
C33 C34 H34 119.8
C34 C35 C36 120.8(6)
C34 C35 H35 119.6
C36 C35 H35 119.6
C31 C36 C35 120.9(6)
C31 C36 H36 119.5
C35 C36 H36 119.5
C42 C37 C38 117.9(5)
C42 C37 P2 121.3(5)
C38 C37 P2 120.8(5)
C39 C38 C37 121.2(6)
C39 C38 H38 119.4
C37 C38 H38 119.4
C40 C39 C38 119.8(6)
C40 C39 H39 120.1
C38 C39 H39 120.1
C41 C40 C39 120.1(6)
C41 C40 H40 119.9
C39 C40 H40 119.9
C40 C41 C42 120.3(6)
C40 C41 H41 119.8
C42 C41 H41 119.8
C37 C42 C41 120.7(6)
C37 C42 H42 119.7
C41 C42 H42 119.7
C44 C43 C48 119.1(5)
C44 C43 P2 121.9(4)
C48 C43 P2 119.0(4)
C43 C44 C45 119.3(6)
C43 C44 H44 120.4
C45 C44 H44 120.4
C46 C45 C44 120.7(6)
C46 C45 H45 119.6
C44 C45 H45 119.6
C45 C46 C47 120.3(6)
C45 C46 H46 119.8
C47 C46 H46 119.8
C46 C47 C48 119.6(6)
C46 C47 H47 120.2
C48 C47 H47 120.2
C47 C48 C43 121.0(6)
C47 C48 H48 119.5
C43 C48 H48 119.5
C50 C49 C54 116.8(5)
C50 C49 Ni1 125.0(4)
C54 C49 Ni1 118.1(4)
C51 C50 C49 121.9(5)
C51 C50 H50 119.0
C49 C50 H50 119.0
C50 C51 C52 119.6(6)
C50 C51 H51 120.2
C52 C51 H51 120.2
C53 C52 C51 119.7(6)
C53 C52 H52 120.2
C51 C52 H52 120.2
C52 C53 C54 120.7(6)
C52 C53 H53 119.7
C54 C53 H53 119.7
C53 C54 C49 121.2(5)
C53 C54 H54 119.4
C49 C54 H54 119.4

loop_
_geom_bond_atom_site_label_1
_geom_bond_atom_site_label_2
_geom_bond_distance
Ni1 C49 1.903(5)
Ni1 O1 1.934(3)
Ni1 P1 2.2059(16)
Ni1 P2 2.2658(16)
P1 C25 1.823(5)
P1 C7 1.826(5)
P1 C1 1.853(5)
P2 C31 1.811(5)
P2 C43 1.828(5)
P2 C37 1.840(5)
S1 O3 1.431(3)
S1 O2 1.452(4)
S1 O1 1.485(3)
S1 C2 1.777(5)
O4 C14 1.378(6)
O4 C19 1.440(6)
O5 C18 1.370(6)
O5 C22 1.441(7)
C1 C2 1.384(6)
C1 C6 1.399(6)
C2 C3 1.379(6)
C3 C4 1.395(7)
C3 H3 0.9300
C4 C5 1.375(7)
C4 H4 0.9300
C5 C6 1.373(6)
C5 H5 0.9300
C6 H6 0.9300
C7 C12 1.390(6)
C7 C8 1.407(6)
C8 C9 1.404(6)
C8 C13 1.505(6)
C9 C10 1.375(7)
C9 H9 0.9300
C10 C11 1.371(7)
C10 H10 0.9300
C11 C12 1.383(6)
C11 H11 0.9300
C12 H12 0.9300
C13 C18 1.393(7)
C13 C14 1.396(7)
C14 C15 1.399(7)
C15 C16 1.378(7)
C15 H15 0.9300
C16 C17 1.364(8)
C16 H16 0.9300
C17 C18 1.388(7)
C17 H17 0.9300
C19 C20 1.457(7)
C19 C21 1.481(8)
C19 H19 0.9800
C20 H20A 0.9600
C20 H20B 0.9600
C20 H20C 0.9600
C21 H21A 0.9600
C21 H21B 0.9600
C21 H21C 0.9600
C22 C23' 1.45(3)
C22 C24' 1.45(4)
C22 C23 1.469(10)
C22 C24 1.560(10)
C22 H22 0.9800
C22 H22' 0.9800
C23 H22' 0.8207
C23 H23A 0.9600
C23 H23B 0.9600
C23 H23C 0.9600
C24 H24A 0.9600
C24 H24B 0.9600
C24 H24C 0.9600
C23' H23D 0.9600
C23' H23E 0.9600
C23' H23F 0.9600
C24' H24D 0.9600
C24' H24E 0.9600
C24' H24F 0.9600
C25 C26 1.387(7)
C25 C30 1.392(7)
C26 C27 1.389(7)
C26 H26 0.9300
C27 C28 1.367(8)
C27 H27 0.9300
C28 C29 1.381(8)
C28 H28 0.9300
C29 C30 1.389(7)
C29 H29 0.9300
C30 H30 0.9300
C31 C36 1.383(7)
C31 C32 1.398(7)
C32 C33 1.396(7)
C32 H32 0.9300
C33 C34 1.376(7)
C33 H33 0.9300
C34 C35 1.357(8)
C34 H34 0.9300
C35 C36 1.383(7)
C35 H35 0.9300
C36 H36 0.9300
C37 C42 1.384(7)
C37 C38 1.390(7)
C38 C39 1.387(7)
C38 H38 0.9300
C39 C40 1.374(8)
C39 H39 0.9300
C40 C41 1.362(7)
C40 H40 0.9300
C41 C42 1.397(7)
C41 H41 0.9300
C42 H42 0.9300
C43 C44 1.385(7)
C43 C48 1.385(7)
C44 C45 1.400(7)
C44 H44 0.9300
C45 C46 1.362(7)
C45 H45 0.9300
C46 C47 1.374(7)
C46 H46 0.9300
C47 C48 1.382(7)
C47 H47 0.9300
C48 H48 0.9300
C49 C50 1.396(7)
C49 C54 1.407(6)
C50 C51 1.384(7)
C50 H50 0.9300
C51 C52 1.385(7)
C51 H51 0.9300
C52 C53 1.375(7)
C52 H52 0.9300
C53 C54 1.376(7)
C53 H53 0.9300
C54 H54 0.9300

loop_
_geom_torsion_atom_site_label_1
_geom_torsion_atom_site_label_2
_geom_torsion_atom_site_label_3
_geom_torsion_atom_site_label_4
_geom_torsion
C49 Ni1 P1 C25 68.1(2)
O1 Ni1 P1 C25 -116.8(2)
P2 Ni1 P1 C25 -8.9(4)
C49 Ni1 P1 C7 -55.3(2)
O1 Ni1 P1 C7 119.8(2)
P2 Ni1 P1 C7 -132.2(4)
C49 Ni1 P1 C1 -177.9(2)
O1 Ni1 P1 C1 -2.8(2)
P2 Ni1 P1 C1 105.2(4)
C49 Ni1 P2 C31 -74.7(2)
O1 Ni1 P2 C31 109.9(2)
P1 Ni1 P2 C31 2.1(4)
C49 Ni1 P2 C43 169.6(2)
O1 Ni1 P2 C43 -5.7(2)
P1 Ni1 P2 C43 -113.6(4)
C49 Ni1 P2 C37 45.0(3)
O1 Ni1 P2 C37 -130.3(2)
P1 Ni1 P2 C37 121.9(4)
O3 S1 O1 Ni1 166.5(2)
O2 S1 O1 Ni1 35.6(3)
C2 S1 O1 Ni1 -77.7(3)
C49 Ni1 O1 S1 134(2)
P1 Ni1 O1 S1 54.2(2)
P2 Ni1 O1 S1 -115.1(2)
C25 P1 C1 C2 104.2(5)
C7 P1 C1 C2 -145.0(4)
Ni1 P1 C1 C2 -18.3(5)
C25 P1 C1 C6 -69.4(4)
C7 P1 C1 C6 41.4(5)
Ni1 P1 C1 C6 168.2(3)
C6 C1 C2 C3 -1.3(8)
P1 C1 C2 C3 -174.8(4)
C6 C1 C2 S1 174.3(4)
P1 C1 C2 S1 0.8(6)
O3 S1 C2 C3 -23.8(5)
O2 S1 C2 C3 99.8(4)
O1 S1 C2 C3 -142.5(4)
O3 S1 C2 C1 160.5(4)
O2 S1 C2 C1 -75.9(5)
O1 S1 C2 C1 41.8(5)
C1 C2 C3 C4 2.4(8)
S1 C2 C3 C4 -173.4(4)
C2 C3 C4 C5 -2.4(9)
C3 C4 C5 C6 1.2(9)
C4 C5 C6 C1 -0.1(9)
C2 C1 C6 C5 0.1(8)
P1 C1 C6 C5 173.9(4)
C25 P1 C7 C12 -31.3(5)
C1 P1 C7 C12 -135.7(4)
Ni1 P1 C7 C12 95.7(4)
C25 P1 C7 C8 153.8(4)
C1 P1 C7 C8 49.3(5)
Ni1 P1 C7 C8 -79.3(4)
C12 C7 C8 C9 -0.4(8)
P1 C7 C8 C9 174.5(4)
C12 C7 C8 C13 -179.3(5)
P1 C7 C8 C13 -4.4(7)
C7 C8 C9 C10 -0.4(8)
C13 C8 C9 C10 178.6(5)
C8 C9 C10 C11 0.7(9)
C9 C10 C11 C12 -0.2(9)
C10 C11 C12 C7 -0.6(9)
C8 C7 C12 C11 0.9(8)
P1 C7 C12 C11 -174.3(4)
C9 C8 C13 C18 72.4(7)
C7 C8 C13 C18 -108.6(6)
C9 C8 C13 C14 -105.4(6)
C7 C8 C13 C14 73.5(7)
C19 O4 C14 C13 119.1(6)
C19 O4 C14 C15 -60.6(7)
C18 C13 C14 O4 -172.5(5)
C8 C13 C14 O4 5.4(8)
C18 C13 C14 C15 7.2(9)
C8 C13 C14 C15 -174.9(5)
O4 C14 C15 C16 177.0(5)
C13 C14 C15 C16 -2.7(9)
C14 C15 C16 C17 -1.9(10)
C15 C16 C17 C18 1.8(11)
C22 O5 C18 C17 21.3(9)
C22 O5 C18 C13 -161.5(6)
C16 C17 C18 O5 -180.0(6)
C16 C17 C18 C13 3.0(10)
C14 C13 C18 O5 175.4(5)
C8 C13 C18 O5 -2.6(8)
C14 C13 C18 C17 -7.4(9)
C8 C13 C18 C17 174.7(5)
C14 O4 C19 C20 168.8(5)
C14 O4 C19 C21 -66.1(8)
C18 O5 C22 C23' -73.8(16)
C18 O5 C22 C24' 137(2)
C18 O5 C22 C23 68.4(10)
C18 O5 C22 C24 -171.4(7)
C7 P1 C25 C26 -41.6(5)
C1 P1 C25 C26 67.6(5)
Ni1 P1 C25 C26 -168.2(4)
C7 P1 C25 C30 148.9(4)
C1 P1 C25 C30 -101.9(5)
Ni1 P1 C25 C30 22.4(5)
C30 C25 C26 C27 2.1(9)
P1 C25 C26 C27 -167.3(5)
C25 C26 C27 C28 -0.9(10)
C26 C27 C28 C29 -1.3(11)
C27 C28 C29 C30 2.3(10)
C28 C29 C30 C25 -1.1(9)
C26 C25 C30 C29 -1.1(8)
P1 C25 C30 C29 169.0(4)
C43 P2 C31 C36 -107.6(5)
C37 P2 C31 C36 0.4(6)
Ni1 P2 C31 C36 131.3(5)
C43 P2 C31 C32 76.3(5)
C37 P2 C31 C32 -175.7(5)
Ni1 P2 C31 C32 -44.8(5)
C36 C31 C32 C33 -0.8(9)
P2 C31 C32 C33 175.6(5)
C31 C32 C33 C34 0.1(10)
C32 C33 C34 C35 0.7(11)
C33 C34 C35 C36 -0.8(12)
C32 C31 C36 C35 0.7(9)
P2 C31 C36 C35 -175.4(5)
C34 C35 C36 C31 0.1(11)
C31 P2 C37 C42 -114.1(5)
C43 P2 C37 C42 -4.8(5)
Ni1 P2 C37 C42 124.3(4)
C31 P2 C37 C38 65.3(5)
C43 P2 C37 C38 174.7(5)
Ni1 P2 C37 C38 -56.3(5)
C42 C37 C38 C39 -0.5(9)
P2 C37 C38 C39 -180.0(4)
C37 C38 C39 C40 -0.2(10)
C38 C39 C40 C41 0.9(10)
C39 C40 C41 C42 -0.9(10)
C38 C37 C42 C41 0.5(9)
P2 C37 C42 C41 179.9(4)
C40 C41 C42 C37 0.2(10)
C31 P2 C43 C44 15.6(5)
C37 P2 C43 C44 -92.8(5)
Ni1 P2 C43 C44 132.9(4)
C31 P2 C43 C48 -163.9(4)
C37 P2 C43 C48 87.7(5)
Ni1 P2 C43 C48 -46.7(5)
C48 C43 C44 C45 -0.7(8)
P2 C43 C44 C45 179.8(4)
C43 C44 C45 C46 1.2(9)
C44 C45 C46 C47 -1.6(10)
C45 C46 C47 C48 1.6(9)
C46 C47 C48 C43 -1.1(9)
C44 C43 C48 C47 0.6(9)
P2 C43 C48 C47 -179.8(4)
O1 Ni1 C49 C50 -175.9(19)
P1 Ni1 C49 C50 -96.4(5)
P2 Ni1 C49 C50 72.7(5)
O1 Ni1 C49 C54 8(2)
P1 Ni1 C49 C54 87.0(4)
P2 Ni1 C49 C54 -103.9(4)
C54 C49 C50 C51 2.5(9)
Ni1 C49 C50 C51 -174.1(5)
C49 C50 C51 C52 -0.4(10)
C50 C51 C52 C53 -2.7(10)
C51 C52 C53 C54 3.4(10)
C52 C53 C54 C49 -1.1(9)
C50 C49 C54 C53 -1.8(8)
Ni1 C49 C54 C53 175.1(4)
